data_4316792
loop_
_publ_author_name
'Victor W. L. Ng'
'Michelle K. Taylor'
'Jonathan M. White'
'Charles G. Young'

_publ_section_title
;
 cis-Dioxo- and cis-(Hydroxo)oxo-Mo(V) Complexes Stabilized by
 Intramolecular Hydrogen-Bonding
;
_journal_name_full 'Inorganic Chemistry'
_journal_page_first 9460
_journal_page_last 9469
_journal_paper_doi 10.1021/ic1011428
_journal_volume 49
_journal_year 2010
_chemical_formula_sum 'C31 H40 B Mo N7 O5'
_chemical_formula_weight 697.45
_chemical_name_common Tp(iPr)MoO2(OC6H4CONHPh-2)
_chemical_name_systematic
;
 ?
;
_space_group_IT_number 14
_symmetry_cell_setting monoclinic
_symmetry_space_group_name_Hall '-P 2ybc'
_symmetry_space_group_name_H-M 'P 1 21/c 1'
_atom_sites_solution_hydrogens geom
_atom_sites_solution_primary direct
_atom_sites_solution_secondary difmap
_audit_creation_method SHELXL-97
_cell_angle_alpha 90.00
_cell_angle_beta 90.2490(10)
_cell_angle_gamma 90.00
_cell_formula_units_Z 4
_cell_length_a 16.96030(10)
_cell_length_b 10.55090(10)
_cell_length_c 18.2873(2)
_cell_measurement_reflns_used 7936
_cell_measurement_temperature 130(2)
_cell_measurement_theta_max 72.9707
_cell_measurement_theta_min 3.5483
_cell_volume 3272.42(5)
_computing_cell_refinement
;
CrysAlis CCD, Oxford Diffraction Ltd.,
Version 1.171.32.15 (release 10-01-2008 CrysAlis171 .NET)
(compiled Jan 10 2008,16:37:18)
;
_computing_data_collection
;
CrysAlis CCD, Oxford Diffraction Ltd.,
Version 1.171.32.15 (release 10-01-2008 CrysAlis171 .NET)
(compiled Jan 10 2008,16:37:18)
;
_computing_data_reduction
;
CrysAlis CCD, Oxford Diffraction Ltd.,
Version 1.171.32.15 (release 10-01-2008 CrysAlis171 .NET)
(compiled Jan 10 2008,16:37:18)
;
_computing_structure_refinement 'SHELXL-97 (Sheldrick, 1997)'
_computing_structure_solution 'SHELXL-97 (Sheldrick, 1997)'
_diffrn_ambient_temperature 130(2)
_diffrn_measured_fraction_theta_full 0.986
_diffrn_measured_fraction_theta_max 0.986
_diffrn_radiation_monochromator graphite
_diffrn_radiation_source 'fine-focus sealed tube'
_diffrn_radiation_type CuK\a
_diffrn_radiation_wavelength 1.54184
_diffrn_reflns_av_R_equivalents 0.0467
_diffrn_reflns_av_sigmaI/netI 0.0543
_diffrn_reflns_limit_h_max 20
_diffrn_reflns_limit_h_min -12
_diffrn_reflns_limit_k_max 12
_diffrn_reflns_limit_k_min -12
_diffrn_reflns_limit_l_max 21
_diffrn_reflns_limit_l_min -21
_diffrn_reflns_number 13544
_diffrn_reflns_theta_full 67.49
_diffrn_reflns_theta_max 67.49
_diffrn_reflns_theta_min 4.84
_exptl_absorpt_coefficient_mu 3.690
_exptl_absorpt_correction_T_max 0.7092
_exptl_absorpt_correction_T_min 0.2599
_exptl_absorpt_correction_type gaussian
_exptl_absorpt_process_details
;
CrysAlis CCD, Oxford Diffraction Ltd.,
Version 1.171.32.15 (release 10-01-2008 CrysAlis171 .NET)
(compiled Jan 10 2008,16:37:18)
;
_exptl_crystal_colour yellow
_exptl_crystal_density_diffrn 1.416
_exptl_crystal_density_method 'not measured'
_exptl_crystal_description rod
_exptl_crystal_F_000 1448
_exptl_crystal_size_max 0.50
_exptl_crystal_size_mid 0.14
_exptl_crystal_size_min 0.10
_refine_diff_density_max 0.923
_refine_diff_density_min -0.769
_refine_diff_density_rms 0.111
_refine_ls_extinction_coef 0.00009(2)
_refine_ls_extinction_expression Fc^*^=kFc[1+0.001xFc^2^\l^3^/sin(2\q)]^-1/4^
_refine_ls_extinction_method SHELXL
_refine_ls_goodness_of_fit_ref 1.170
_refine_ls_hydrogen_treatment constr
_refine_ls_matrix_type full
_refine_ls_number_parameters 426
_refine_ls_number_reflns 5813
_refine_ls_number_restraints 0
_refine_ls_restrained_S_all 1.170
_refine_ls_R_factor_all 0.0764
_refine_ls_R_factor_gt 0.0591
_refine_ls_shift/su_max 0.000
_refine_ls_shift/su_mean 0.000
_refine_ls_structure_factor_coef Fsqd
_refine_ls_weighting_details 'calc w=1/[\s^2^(Fo^2^)+(0.0000P)^2^+29.0697P] where P=(Fo^2^+2Fc^2^)/3'
_refine_ls_weighting_scheme calc
_refine_ls_wR_factor_gt 0.1500
_refine_ls_wR_factor_ref 0.1550
_reflns_number_gt 4824
_reflns_number_total 5813
_reflns_threshold_expression >2sigma(I)
_cod_data_source_file ic1011428_si_002_1.cif
_cod_data_source_block jmwng7a
_cod_database_code 4316792

loop_
_symmetry_equiv_pos_as_xyz
'x, y, z'
'-x, y+1/2, -z+1/2'
'-x, -y, -z'
'x, -y-1/2, z-1/2'

loop_
_atom_site_label
_atom_site_type_symbol
_atom_site_fract_x
_atom_site_fract_y
_atom_site_fract_z
_atom_site_U_iso_or_equiv
_atom_site_adp_type
_atom_site_occupancy
_atom_site_symmetry_multiplicity
_atom_site_calc_flag
_atom_site_refinement_flags
_atom_site_disorder_assembly
_atom_site_disorder_group
C31 C 0.8685(4) 0.2574(7) 0.2926(3) 0.0340(16) Uani 1 1 d . . .
H31 H 0.8971 0.3179 0.3206 0.041 Uiso 1 1 calc R . .
C32 C 0.8913(4) 0.1348(7) 0.2786(4) 0.0349(16) Uani 1 1 d . . .
H32 H 0.9383 0.0944 0.2950 0.042 Uiso 1 1 calc R . .
C33 C 0.8328(4) 0.0823(7) 0.2363(3) 0.0300(15) Uani 1 1 d . . .
C34 C 0.8255(4) -0.0536(7) 0.2112(4) 0.0314(15) Uani 1 1 d . . .
H34 H 0.7875 -0.0565 0.1693 0.038 Uiso 1 1 calc R . .
C35 C 0.7921(4) -0.1340(7) 0.2738(4) 0.0380(17) Uani 1 1 d . . .
H35A H 0.7870 -0.2222 0.2577 0.057 Uiso 1 1 calc R . .
H35B H 0.7402 -0.1013 0.2877 0.057 Uiso 1 1 calc R . .
H35C H 0.8278 -0.1298 0.3160 0.057 Uiso 1 1 calc R . .
C36 C 0.9050(5) -0.1057(8) 0.1850(4) 0.046(2) Uani 1 1 d . . .
H36A H 0.8983 -0.1937 0.1689 0.069 Uiso 1 1 calc R . .
H36B H 0.9432 -0.1026 0.2252 0.069 Uiso 1 1 calc R . .
H36C H 0.9241 -0.0543 0.1441 0.069 Uiso 1 1 calc R . .
C21 C 0.7658(4) 0.5408(6) 0.1430(4) 0.0326(15) Uani 1 1 d . . .
H21 H 0.7915 0.6098 0.1665 0.039 Uiso 1 1 calc R . .
C22 C 0.7484(4) 0.5354(6) 0.0705(4) 0.0317(15) Uani 1 1 d . . .
H22 H 0.7584 0.5981 0.0344 0.038 Uiso 1 1 calc R . .
C23 C 0.7126(4) 0.4184(7) 0.0606(3) 0.0292(15) Uani 1 1 d . . .
C24 C 0.6786(4) 0.3623(7) -0.0079(3) 0.0334(16) Uani 1 1 d . . .
H24 H 0.6689 0.2700 0.0006 0.040 Uiso 1 1 calc R . .
C25 C 0.6007(5) 0.4260(10) -0.0240(5) 0.069(3) Uani 1 1 d . . .
H25A H 0.5777 0.3896 -0.0686 0.103 Uiso 1 1 calc R . .
H25B H 0.6092 0.5170 -0.0311 0.103 Uiso 1 1 calc R . .
H25C H 0.5647 0.4126 0.0170 0.103 Uiso 1 1 calc R . .
C26 C 0.7372(5) 0.3764(9) -0.0714(4) 0.056(2) Uani 1 1 d . . .
H26A H 0.7144 0.3389 -0.1158 0.083 Uiso 1 1 calc R . .
H26B H 0.7865 0.3327 -0.0591 0.083 Uiso 1 1 calc R . .
H26C H 0.7479 0.4664 -0.0799 0.083 Uiso 1 1 calc R . .
C11 C 0.6238(4) 0.4092(7) 0.3412(3) 0.0311(15) Uani 1 1 d . . .
H11 H 0.6419 0.4735 0.3735 0.037 Uiso 1 1 calc R . .
C12 C 0.5516(4) 0.3498(8) 0.3447(4) 0.0377(17) Uani 1 1 d . . .
H12 H 0.5114 0.3646 0.3796 0.045 Uiso 1 1 calc R . .
C13 C 0.5493(4) 0.2646(7) 0.2877(3) 0.0328(16) Uani 1 1 d . B .
C14 C 0.4841(4) 0.1780(8) 0.2646(4) 0.0358(17) Uani 1 1 d . . .
H14 H 0.5040 0.0998 0.2399 0.043 Uiso 1 1 calc R A 1
C15 C 0.4350(14) 0.149(4) 0.3292(13) 0.052(8) Uani 0.47(5) 1 d P B 1
H15A H 0.3923 0.0914 0.3149 0.078 Uiso 0.47(5) 1 calc PR B 1
H15B H 0.4125 0.2278 0.3484 0.078 Uiso 0.47(5) 1 calc PR B 1
H15C H 0.4676 0.1088 0.3669 0.078 Uiso 0.47(5) 1 calc PR B 1
C16 C 0.4332(17) 0.266(4) 0.2110(17) 0.048(8) Uani 0.47(5) 1 d P B 1
H16A H 0.4644 0.2863 0.1676 0.072 Uiso 0.47(5) 1 calc PR B 1
H16B H 0.4186 0.3438 0.2364 0.072 Uiso 0.47(5) 1 calc PR B 1
H16C H 0.3853 0.2201 0.1961 0.072 Uiso 0.47(5) 1 calc PR B 1
C15' C 0.460(2) 0.077(4) 0.3266(12) 0.060(10) Uani 0.53(5) 1 d P B 2
H15D H 0.4180 0.0223 0.3083 0.090 Uiso 0.53(5) 1 calc PR B 2
H15E H 0.4425 0.1219 0.3704 0.090 Uiso 0.53(5) 1 calc PR B 2
H15F H 0.5065 0.0248 0.3390 0.090 Uiso 0.53(5) 1 calc PR B 2
C16' C 0.412(2) 0.232(3) 0.236(3) 0.085(13) Uani 0.53(5) 1 d P B 2
H16D H 0.3749 0.1641 0.2237 0.128 Uiso 0.53(5) 1 calc PR B 2
H16E H 0.4232 0.2828 0.1928 0.128 Uiso 0.53(5) 1 calc PR B 2
H16F H 0.3880 0.2866 0.2738 0.128 Uiso 0.53(5) 1 calc PR B 2
C6 C 0.7842(4) -0.0251(6) -0.0176(3) 0.0256(13) Uani 1 1 d . . .
C1 C 0.7216(4) 0.0015(6) 0.0306(3) 0.0240(13) Uani 1 1 d . B .
C2 C 0.6530(4) -0.0701(6) 0.0282(3) 0.0298(15) Uani 1 1 d . . .
H2 H 0.6105 -0.0496 0.0597 0.036 Uiso 1 1 calc R . .
C3 C 0.6462(4) -0.1708(7) -0.0196(3) 0.0352(16) Uani 1 1 d . . .
H3 H 0.5993 -0.2199 -0.0207 0.042 Uiso 1 1 calc R . .
C4 C 0.7086(4) -0.2003(7) -0.0663(4) 0.0358(16) Uani 1 1 d . . .
H4 H 0.7043 -0.2700 -0.0990 0.043 Uiso 1 1 calc R . .
C5 C 0.7758(4) -0.1287(7) -0.0648(3) 0.0344(16) Uani 1 1 d . . .
H5 H 0.8179 -0.1498 -0.0967 0.041 Uiso 1 1 calc R . .
C7 C 0.8602(4) 0.0490(7) -0.0241(3) 0.0283(14) Uani 1 1 d . . .
C41 C 0.9362(4) 0.2224(7) 0.0374(4) 0.0311(15) Uani 1 1 d . . .
C42 C 1.0019(4) 0.2231(8) -0.0070(4) 0.0418(18) Uani 1 1 d . . .
H42 H 1.0077 0.1619 -0.0448 0.050 Uiso 1 1 calc R . .
C43 C 1.0595(4) 0.3151(9) 0.0045(5) 0.051(2) Uani 1 1 d . . .
H43 H 1.1048 0.3170 -0.0259 0.061 Uiso 1 1 calc R . .
C44 C 1.0514(5) 0.4041(8) 0.0599(5) 0.049(2) Uani 1 1 d . . .
H44 H 1.0908 0.4669 0.0672 0.059 Uiso 1 1 calc R . .
C45 C 0.9855(5) 0.4008(9) 0.1044(5) 0.050(2) Uani 1 1 d . . .
H45 H 0.9797 0.4611 0.1426 0.060 Uiso 1 1 calc R . .
C46 C 0.9282(4) 0.3099(7) 0.0933(4) 0.0371(17) Uani 1 1 d . . .
H46 H 0.8832 0.3073 0.1240 0.045 Uiso 1 1 calc R . .
B1 B 0.7476(4) 0.3958(8) 0.2568(4) 0.0305(17) Uani 1 1 d . . .
H1 H 0.7712 0.4650 0.2872 0.037 Uiso 1 1 calc R . .
N1 N 0.8741(3) 0.1337(5) 0.0302(3) 0.0313(13) Uani 1 1 d . . .
H H 0.8396 0.1335 0.0660 0.038 Uiso 1 1 calc R . .
N31 N 0.7760(3) 0.1681(5) 0.2241(3) 0.0262(11) Uani 1 1 d . . .
N32 N 0.7990(3) 0.2764(5) 0.2597(3) 0.0272(12) Uani 1 1 d . . .
N21 N 0.7091(3) 0.3561(5) 0.1258(3) 0.0240(11) Uani 1 1 d . . .
N22 N 0.7419(3) 0.4360(5) 0.1763(3) 0.0278(12) Uani 1 1 d . . .
N11 N 0.6193(3) 0.2696(5) 0.2505(3) 0.0255(11) Uani 1 1 d . . .
N12 N 0.6644(3) 0.3610(6) 0.2843(3) 0.0292(13) Uani 1 1 d . B .
O3 O 0.5774(3) 0.1911(5) 0.1082(2) 0.0327(11) Uani 1 1 d . . .
O2 O 0.6380(3) 0.0219(5) 0.1991(2) 0.0370(12) Uani 1 1 d . . .
O1 O 0.7284(3) 0.0978(4) 0.0791(2) 0.0284(10) Uani 1 1 d . . .
O4 O 0.9052(3) 0.0314(5) -0.0760(2) 0.0371(12) Uani 1 1 d . . .
O5 O 0.9271(7) -0.1085(13) -0.2083(7) 0.173(5) Uani 1 1 d . . .
Mo1 Mo 0.65953(3) 0.16050(5) 0.15727(3) 0.02406(16) Uani 1 1 d . B .

loop_
_atom_site_aniso_label
_atom_site_aniso_U_11
_atom_site_aniso_U_22
_atom_site_aniso_U_33
_atom_site_aniso_U_23
_atom_site_aniso_U_13
_atom_site_aniso_U_12
C31 0.029(3) 0.044(5) 0.028(3) -0.004(3) -0.001(3) -0.002(3)
C32 0.033(4) 0.037(5) 0.034(4) 0.003(3) 0.001(3) 0.006(3)
C33 0.032(3) 0.033(4) 0.025(3) 0.003(3) 0.006(3) 0.004(3)
C34 0.041(4) 0.023(4) 0.030(3) 0.000(3) 0.003(3) 0.002(3)
C35 0.050(4) 0.022(4) 0.041(4) 0.000(3) 0.009(3) 0.001(3)
C36 0.055(5) 0.033(4) 0.051(5) 0.002(4) 0.024(4) 0.011(4)
C21 0.039(4) 0.015(4) 0.044(4) -0.004(3) 0.003(3) -0.004(3)
C22 0.045(4) 0.012(3) 0.038(4) 0.004(3) 0.004(3) -0.003(3)
C23 0.028(3) 0.030(4) 0.029(3) 0.003(3) 0.004(3) 0.003(3)
C24 0.040(4) 0.032(4) 0.027(3) -0.001(3) -0.005(3) 0.001(3)
C25 0.068(6) 0.066(7) 0.072(6) -0.028(5) -0.038(5) 0.022(5)
C26 0.080(6) 0.056(6) 0.030(4) -0.006(4) 0.010(4) -0.019(5)
C11 0.041(4) 0.022(4) 0.030(3) -0.007(3) 0.000(3) 0.010(3)
C12 0.033(4) 0.047(5) 0.033(4) -0.010(3) 0.008(3) 0.009(3)
C13 0.026(3) 0.044(5) 0.029(3) -0.004(3) 0.002(3) 0.006(3)
C14 0.027(3) 0.042(5) 0.039(4) -0.012(3) 0.002(3) 0.000(3)
C15 0.036(10) 0.06(2) 0.063(12) -0.008(13) 0.007(8) -0.016(12)
C16 0.031(12) 0.05(2) 0.062(15) -0.027(14) -0.022(9) 0.008(12)
C15' 0.075(17) 0.057(18) 0.048(10) 0.016(11) -0.021(11) -0.049(15)
C16' 0.07(2) 0.030(12) 0.16(3) 0.015(16) -0.07(2) -0.016(12)
C6 0.031(3) 0.024(4) 0.022(3) 0.003(3) -0.003(2) 0.001(3)
C1 0.037(3) 0.012(3) 0.023(3) -0.001(2) 0.001(2) 0.003(3)
C2 0.038(4) 0.023(4) 0.028(3) 0.000(3) 0.005(3) -0.005(3)
C3 0.044(4) 0.031(4) 0.031(3) -0.001(3) -0.002(3) -0.010(3)
C4 0.053(4) 0.027(4) 0.027(3) -0.007(3) -0.003(3) 0.003(3)
C5 0.039(4) 0.041(5) 0.023(3) 0.000(3) 0.003(3) 0.008(3)
C7 0.033(3) 0.025(4) 0.027(3) 0.004(3) 0.002(3) 0.003(3)
C41 0.032(3) 0.020(4) 0.041(4) 0.002(3) -0.002(3) -0.001(3)
C42 0.034(4) 0.039(5) 0.053(4) -0.001(4) 0.005(3) -0.002(3)
C43 0.032(4) 0.056(6) 0.064(5) 0.009(4) 0.006(4) -0.005(4)
C44 0.039(4) 0.035(5) 0.073(6) 0.010(4) -0.013(4) -0.010(4)
C45 0.043(4) 0.050(5) 0.057(5) -0.008(4) -0.009(4) -0.007(4)
C46 0.036(4) 0.029(4) 0.046(4) -0.005(3) 0.001(3) -0.007(3)
B1 0.033(4) 0.031(4) 0.027(4) -0.010(3) 0.000(3) -0.003(3)
N1 0.033(3) 0.029(3) 0.032(3) -0.003(2) 0.008(2) -0.007(2)
N31 0.032(3) 0.020(3) 0.026(3) -0.003(2) 0.003(2) -0.002(2)
N32 0.033(3) 0.023(3) 0.026(3) -0.002(2) 0.000(2) 0.003(2)
N21 0.031(3) 0.016(3) 0.026(3) -0.003(2) 0.002(2) -0.003(2)
N22 0.034(3) 0.019(3) 0.031(3) -0.006(2) 0.000(2) 0.001(2)
N11 0.027(3) 0.025(3) 0.024(3) -0.002(2) 0.003(2) 0.000(2)
N12 0.031(3) 0.031(3) 0.026(3) -0.004(2) 0.000(2) 0.004(2)
O3 0.032(2) 0.035(3) 0.031(2) -0.009(2) 0.0009(19) -0.003(2)
O2 0.036(3) 0.040(3) 0.035(3) 0.003(2) 0.010(2) -0.004(2)
O1 0.032(2) 0.022(3) 0.032(2) -0.0086(19) 0.0098(18) -0.005(2)
O4 0.040(3) 0.040(3) 0.032(2) -0.003(2) 0.012(2) 0.004(2)
O5 0.158(11) 0.170(13) 0.193(12) -0.036(10) 0.046(9) -0.021(10)
Mo1 0.0269(3) 0.0204(3) 0.0250(3) -0.0040(2) 0.00490(18) -0.0021(2)

loop_
_atom_type_symbol
_atom_type_description
_atom_type_scat_dispersion_real
_atom_type_scat_dispersion_imag
_atom_type_scat_source
C C 0.0181 0.0091 'International Tables Vol C Tables 4.2.6.8 and 6.1.1.4'
H H 0.0000 0.0000 'International Tables Vol C Tables 4.2.6.8 and 6.1.1.4'
B B 0.0090 0.0039 'International Tables Vol C Tables 4.2.6.8 and 6.1.1.4'
N N 0.0311 0.0180 'International Tables Vol C Tables 4.2.6.8 and 6.1.1.4'
O O 0.0492 0.0322 'International Tables Vol C Tables 4.2.6.8 and 6.1.1.4'
Mo Mo -0.0483 2.7339 'International Tables Vol C Tables 4.2.6.8 and 6.1.1.4'

loop_
_geom_angle_atom_site_label_1
_geom_angle_atom_site_label_2
_geom_angle_atom_site_label_3
_geom_angle
_geom_angle_site_symmetry_1
_geom_angle_site_symmetry_3
_geom_angle_publ_flag
N32 C31 C32 107.8(6) . . ?
C33 C32 C31 106.3(6) . . ?
N31 C33 C32 109.8(6) . . ?
N31 C33 C34 122.2(6) . . ?
C32 C33 C34 127.8(6) . . ?
C33 C34 C36 111.4(6) . . ?
C33 C34 C35 109.1(5) . . ?
C36 C34 C35 111.2(6) . . ?
N22 C21 C22 110.3(6) . . ?
C21 C22 C23 105.0(6) . . ?
N21 C23 C22 109.6(6) . . ?
N21 C23 C24 121.5(6) . . ?
C22 C23 C24 128.9(6) . . ?
C23 C24 C25 108.7(6) . . ?
C23 C24 C26 110.2(6) . . ?
C25 C24 C26 112.1(7) . . ?
N12 C11 C12 108.7(6) . . ?
C11 C12 C13 106.6(6) . . ?
N11 C13 C12 109.1(6) . . ?
N11 C13 C14 121.6(6) . . ?
C12 C13 C14 129.2(6) . . ?
C16' C14 C15 83.4(17) . . ?
C16' C14 C13 119.0(12) . . ?
C15 C14 C13 108.6(11) . . ?
C16' C14 C16 25.5(16) . . ?
C15 C14 C16 107.7(15) . . ?
C13 C14 C16 102.6(14) . . ?
C16' C14 C15' 107.4(14) . . ?
C15 C14 C15' 32.6(10) . . ?
C13 C14 C15' 113.1(8) . . ?
C16 C14 C15' 132.8(13) . . ?
C5 C6 C1 117.8(6) . . ?
C5 C6 C7 116.1(6) . . ?
C1 C6 C7 126.1(6) . . ?
O1 C1 C2 119.9(6) . . ?
O1 C1 C6 119.8(6) . . ?
C2 C1 C6 120.3(6) . . ?
C3 C2 C1 120.5(6) . . ?
C2 C3 C4 119.8(7) . . ?
C5 C4 C3 119.9(7) . . ?
C4 C5 C6 121.7(6) . . ?
O4 C7 N1 123.8(6) . . ?
O4 C7 C6 120.8(6) . . ?
N1 C7 C6 115.4(5) . . ?
C42 C41 C46 120.8(7) . . ?
C42 C41 N1 123.5(7) . . ?
C46 C41 N1 115.7(6) . . ?
C41 C42 C43 118.8(8) . . ?
C44 C43 C42 120.7(7) . . ?
C45 C44 C43 119.6(8) . . ?
C46 C45 C44 120.0(8) . . ?
C45 C46 C41 120.1(7) . . ?
N32 B1 N22 107.1(5) . . ?
N32 B1 N12 108.3(6) . . ?
N22 B1 N12 108.9(5) . . ?
C7 N1 C41 129.1(6) . . ?
C33 N31 N32 106.3(5) . . ?
C33 N31 Mo1 132.4(5) . . ?
N32 N31 Mo1 121.3(4) . . ?
C31 N32 N31 109.7(6) . . ?
C31 N32 B1 129.7(6) . . ?
N31 N32 B1 120.5(5) . . ?
C23 N21 N22 105.9(5) . . ?
C23 N21 Mo1 131.9(4) . . ?
N22 N21 Mo1 122.2(4) . . ?
C21 N22 N21 109.2(5) . . ?
C21 N22 B1 130.7(6) . . ?
N21 N22 B1 120.1(5) . . ?
C13 N11 N12 106.6(5) . . ?
C13 N11 Mo1 130.2(5) . . ?
N12 N11 Mo1 123.2(4) . . ?
C11 N12 N11 109.0(5) . . ?
C11 N12 B1 129.2(6) . . ?
N11 N12 B1 121.8(5) . . ?
C1 O1 Mo1 132.9(4) . . ?
O3 Mo1 O2 103.1(2) . . ?
O3 Mo1 O1 99.8(2) . . ?
O2 Mo1 O1 99.7(2) . . ?
O3 Mo1 N11 93.1(2) . . ?
O2 Mo1 N11 92.0(2) . . ?
O1 Mo1 N11 160.10(19) . . ?
O3 Mo1 N21 89.8(2) . . ?
O2 Mo1 N21 165.5(2) . . ?
O1 Mo1 N21 84.34(18) . . ?
N11 Mo1 N21 80.62(19) . . ?
O3 Mo1 N31 166.9(2) . . ?
O2 Mo1 N31 88.7(2) . . ?
O1 Mo1 N31 83.54(18) . . ?
N11 Mo1 N31 80.64(18) . . ?
N21 Mo1 N31 77.86(19) . . ?

loop_
_geom_bond_atom_site_label_1
_geom_bond_atom_site_label_2
_geom_bond_distance
_geom_bond_site_symmetry_2
_geom_bond_publ_flag
C31 N32 1.337(8) . ?
C31 C32 1.374(10) . ?
C32 C33 1.372(10) . ?
C33 N31 1.341(8) . ?
C33 C34 1.511(10) . ?
C34 C36 1.533(9) . ?
C34 C35 1.536(9) . ?
C21 N22 1.327(8) . ?
C21 C22 1.359(10) . ?
C22 C23 1.387(9) . ?
C23 N21 1.364(8) . ?
C23 C24 1.498(9) . ?
C24 C25 1.510(10) . ?
C24 C26 1.539(10) . ?
C11 N12 1.351(8) . ?
C11 C12 1.376(10) . ?
C12 C13 1.377(10) . ?
C13 N11 1.371(8) . ?
C13 C14 1.493(10) . ?
C14 C16' 1.45(3) . ?
C14 C15 1.48(2) . ?
C14 C16 1.60(4) . ?
C14 C15' 1.610(19) . ?
C6 C5 1.400(9) . ?
C6 C1 1.411(8) . ?
C6 C7 1.513(9) . ?
C1 O1 1.354(7) . ?
C1 C2 1.387(9) . ?
C2 C3 1.380(9) . ?
C3 C4 1.398(10) . ?
C4 C5 1.368(10) . ?
C7 O4 1.234(8) . ?
C7 N1 1.356(8) . ?
C41 C42 1.382(10) . ?
C41 C46 1.385(10) . ?
C41 N1 1.414(8) . ?
C42 C43 1.393(11) . ?
C43 C44 1.388(12) . ?
C44 C45 1.387(12) . ?
C45 C46 1.380(10) . ?
B1 N32 1.532(10) . ?
B1 N22 1.534(9) . ?
B1 N12 1.545(9) . ?
N31 N32 1.370(7) . ?
N31 Mo1 2.319(5) . ?
N21 N22 1.367(7) . ?
N21 Mo1 2.302(5) . ?
N11 N12 1.376(7) . ?
N11 Mo1 2.170(5) . ?
O3 Mo1 1.684(4) . ?
O2 Mo1 1.691(5) . ?
O1 Mo1 1.965(4) . ?
